data_4307260
loop_
_publ_author_name
'Ramalingam Venkateswaran'
'Joel T. Mague'
'Maravanji S. Balakrishna'

_publ_section_title
;
Ruthenium(II) Complexes Containing Bis(2-(diphenylphosphino)phenyl) Ether
and Their Catalytic Activity in Hydrogenation Reactions
;
_journal_name_full 'Inorganic Chemistry'
_journal_page_first 809
_journal_page_last 817
_journal_paper_doi 10.1021/ic061782l
_journal_volume 46
_journal_year 2007
_chemical_formula_sum 'C55.5 H44.5 Cl7 O P3 Ru'
_chemical_formula_weight 1169.54
_chemical_name_systematic
; 
 trans-Dichloro(triphenylphosphine)(di(2-
diphenylphosphinophenyl)ether)ruthenium(II) 
chloroform solvate
;
_space_group_IT_number 14
_symmetry_cell_setting monoclinic
_symmetry_space_group_name_Hall '-P 2ybc'
_symmetry_space_group_name_H-M 'P 1 21/c 1'
_atom_sites_solution_hydrogens geom
_atom_sites_solution_primary direct
_atom_sites_solution_secondary difmap
_audit_creation_method SHELXL-97
_cell_angle_alpha 90.00
_cell_angle_beta 108.018(1)
_cell_angle_gamma 90.00
_cell_formula_units_Z 4
_cell_length_a 12.252(1)
_cell_length_b 36.228(4)
_cell_length_c 12.190(1)
_cell_measurement_reflns_used 8858
_cell_measurement_temperature 100(2)
_cell_measurement_theta_max 28.15
_cell_measurement_theta_min 2.35
_cell_volume 5145.4(8)
_computing_cell_refinement 'Bruker SMART (Bruker-AXS, 2000)'
_computing_data_collection 'Bruker SMART (Bruker-AXS, 2000)'
_computing_data_reduction 'Bruker SAINT+ (Bruker-AXS, 2004)'
_computing_molecular_graphics 'Bruker SHELXTL (Bruker-AXS, 2000a)'
_computing_publication_material 'Bruker SHELXTL (Bruker-AXS, 2000a)'
_computing_structure_refinement 'SHELXL-97 (Sheldrick, 1997)'
_computing_structure_solution 'SHELXS-97 (Sheldrick, 1997)'
_diffrn_ambient_temperature 373(2)
_diffrn_measured_fraction_theta_full 0.997
_diffrn_measured_fraction_theta_max 0.997
_diffrn_measurement_device_type 'Bruker-AXS Smart APEX CCD area detector'
_diffrn_measurement_method 'phi and omega scans'
_diffrn_radiation_monochromator graphite
_diffrn_radiation_source 'fine-focus sealed tube'
_diffrn_radiation_type MoK\a
_diffrn_radiation_wavelength 0.71073
_diffrn_reflns_av_R_equivalents 0.0775
_diffrn_reflns_av_sigmaI/netI 0.0544
_diffrn_reflns_limit_h_max 16
_diffrn_reflns_limit_h_min -16
_diffrn_reflns_limit_k_max 46
_diffrn_reflns_limit_k_min -48
_diffrn_reflns_limit_l_max 16
_diffrn_reflns_limit_l_min -16
_diffrn_reflns_number 90001
_diffrn_reflns_theta_full 28.31
_diffrn_reflns_theta_max 28.31
_diffrn_reflns_theta_min 2.13
_exptl_absorpt_coefficient_mu 0.802
_exptl_absorpt_correction_T_max 0.9299
_exptl_absorpt_correction_T_min 0.7538
_exptl_absorpt_correction_type multi-scan
_exptl_absorpt_process_details 'SADABS (Sheldrick, 2002)'
_exptl_crystal_colour Orange
_exptl_crystal_density_diffrn 1.510
_exptl_crystal_density_method 'not measured'
_exptl_crystal_description Column
_exptl_crystal_F_000 2374
_exptl_crystal_size_max 0.29
_exptl_crystal_size_mid 0.11
_exptl_crystal_size_min 0.09
_refine_diff_density_max 1.453
_refine_diff_density_min -1.670
_refine_diff_density_rms 0.133
_refine_ls_extinction_method none
_refine_ls_goodness_of_fit_ref 1.130
_refine_ls_hydrogen_treatment constr
_refine_ls_matrix_type full
_refine_ls_number_parameters 639
_refine_ls_number_reflns 12792
_refine_ls_number_restraints 57
_refine_ls_restrained_S_all 1.137
_refine_ls_R_factor_all 0.0856
_refine_ls_R_factor_gt 0.0655
_refine_ls_shift/su_max 0.006
_refine_ls_shift/su_mean 0.000
_refine_ls_structure_factor_coef Fsqd
_refine_ls_weighting_details 'calc w=1/[\s^2^(Fo^2^)+(0.0582P)^2^+22.3310P] where P=(Fo^2^+2Fc^2^)/3'
_refine_ls_weighting_scheme calc
_refine_ls_wR_factor_gt 0.1542
_refine_ls_wR_factor_ref 0.1617
_reflns_number_gt 10177
_reflns_number_total 12792
_reflns_threshold_expression >2\s(I)
_cod_data_source_file ic061782lsi20060920_072856.cif
_cod_data_source_block msb224a
_cod_depositor_comments
;
The following automatic conversions were performed:
'_symmetry_cell_setting' value 'Monoclinic' changed to 'monoclinic'
according to '/home/saulius/struct/CIF-dictionaries/cif_core.dic'
dictionary named 'cif_core.dic' version 2.4.1 from 2010-06-29.

Automatic conversion script
Id: cif_fix_enum 1527 2010-12-29 10:47:43Z saulius 
;
_cod_original_cell_volume 5145.2(9)
_cod_original_formula_sum 'C55.50 H44.50 Cl7 O P3 Ru'
_cod_database_code 4307260

loop_
_symmetry_equiv_pos_as_xyz
'x, y, z'
'-x, y+1/2, -z+1/2'
'-x, -y, -z'
'x, -y-1/2, z-1/2'

loop_
_atom_site_label
_atom_site_type_symbol
_atom_site_fract_x
_atom_site_fract_y
_atom_site_fract_z
_atom_site_U_iso_or_equiv
_atom_site_adp_type
_atom_site_occupancy
_atom_site_symmetry_multiplicity
_atom_site_calc_flag
_atom_site_refinement_flags
_atom_site_disorder_assembly
_atom_site_disorder_group
Ru1 Ru 0.62724(3) 0.100110(9) 0.78357(3) 0.01289(9) Uani 1 1 d . . .
Cl1 Cl 0.50710(9) 0.04828(3) 0.70009(9) 0.0172(2) Uani 1 1 d . . .
Cl2 Cl 0.75066(9) 0.14453(3) 0.90701(9) 0.0198(2) Uani 1 1 d . . .
P1 P 0.78518(10) 0.05966(3) 0.84281(9) 0.0146(2) Uani 1 1 d . . .
P2 P 0.47679(10) 0.13804(3) 0.79778(9) 0.0145(2) Uani 1 1 d . . .
P3 P 0.63581(10) 0.11927(3) 0.61031(9) 0.0136(2) Uani 1 1 d . . .
O O 0.6129(3) 0.08049(8) 0.9524(2) 0.0166(6) Uani 1 1 d . . .
C1 C 0.8274(4) 0.02316(13) 0.7587(4) 0.0192(9) Uani 1 1 d . . .
C2 C 0.7421(4) 0.00171(13) 0.6823(4) 0.0207(9) Uani 1 1 d . . .
H2 H 0.6652 0.0062 0.6737 0.025 Uiso 1 1 calc R . .
C3 C 0.7725(4) -0.02625(13) 0.6194(4) 0.0239(10) Uani 1 1 d . . .
H3 H 0.7158 -0.0403 0.5682 0.029 Uiso 1 1 calc R . .
C4 C 0.8870(5) -0.03327(14) 0.6327(4) 0.0247(10) Uani 1 1 d . . .
H4 H 0.9072 -0.0522 0.5912 0.030 Uiso 1 1 calc R . .
C5 C 0.9703(4) -0.01225(14) 0.7074(4) 0.0232(10) Uani 1 1 d . . .
H5 H 1.0472 -0.0168 0.7159 0.028 Uiso 1 1 calc R . .
C6 C 0.9408(4) 0.01585(13) 0.7704(4) 0.0214(9) Uani 1 1 d . . .
H6 H 0.9981 0.0299 0.8211 0.026 Uiso 1 1 calc R . .
C7 C 0.9244(4) 0.07939(12) 0.9254(4) 0.0169(9) Uani 1 1 d . . .
C8 C 0.9771(4) 0.10382(14) 0.8688(4) 0.0237(10) Uani 1 1 d . . .
H8 H 0.9405 0.1103 0.7924 0.028 Uiso 1 1 calc R . .
C9 C 1.0845(4) 0.11839(15) 0.9271(4) 0.0276(11) Uani 1 1 d . . .
H9 H 1.1212 0.1339 0.8888 0.033 Uiso 1 1 calc R . .
C10 C 1.1366(4) 0.10978(15) 1.0420(4) 0.0274(11) Uani 1 1 d . . .
H10 H 1.2080 0.1197 1.0812 0.033 Uiso 1 1 calc R . .
C11 C 1.0830(4) 0.08653(15) 1.0982(4) 0.0294(11) Uani 1 1 d . . .
H11 H 1.1177 0.0812 1.1759 0.035 Uiso 1 1 calc R . .
C12 C 0.9776(4) 0.07104(14) 1.0397(4) 0.0223(10) Uani 1 1 d . . .
H12 H 0.9426 0.0549 1.0779 0.027 Uiso 1 1 calc R . .
C13 C 0.7423(4) 0.03226(12) 0.9491(4) 0.0163(8) Uani 1 1 d . . .
C14 C 0.7853(4) -0.00299(13) 0.9828(4) 0.0191(9) Uani 1 1 d . . .
H14 H 0.8422 -0.0125 0.9551 0.023 Uiso 1 1 calc R . .
C15 C 0.7448(4) -0.02400(13) 1.0568(4) 0.0208(9) Uani 1 1 d . . .
H15 H 0.7762 -0.0471 1.0804 0.025 Uiso 1 1 calc R . .
C16 C 0.6577(4) -0.01063(13) 1.0956(4) 0.0201(9) Uani 1 1 d . . .
H16 H 0.6295 -0.0250 1.1439 0.024 Uiso 1 1 calc R . .
C17 C 0.6122(4) 0.02412(13) 1.0629(4) 0.0191(9) Uani 1 1 d . . .
H17 H 0.5525 0.0329 1.0876 0.023 Uiso 1 1 calc R . .
C18 C 0.6569(4) 0.04571(12) 0.9928(4) 0.0166(9) Uani 1 1 d . . .
C19 C 0.5591(4) 0.10354(13) 1.0130(4) 0.0184(9) Uani 1 1 d . . .
C20 C 0.5794(4) 0.10066(14) 1.1313(4) 0.0220(9) Uani 1 1 d . . .
H20 H 0.6323 0.0837 1.1746 0.026 Uiso 1 1 calc R . .
C21 C 0.5196(5) 0.12346(14) 1.1839(4) 0.0254(11) Uani 1 1 d . . .
H21 H 0.5323 0.1216 1.2630 0.030 Uiso 1 1 calc R . .
C22 C 0.4414(4) 0.14896(14) 1.1206(4) 0.0240(10) Uani 1 1 d . . .
H22 H 0.3996 0.1635 1.1560 0.029 Uiso 1 1 calc R . .
C23 C 0.4262(4) 0.15254(13) 1.0038(4) 0.0207(9) Uani 1 1 d . . .
H23 H 0.3751 0.1701 0.9612 0.025 Uiso 1 1 calc R . .
C24 C 0.4861(4) 0.13021(12) 0.9487(4) 0.0165(9) Uani 1 1 d . . .
C25 C 0.4987(4) 0.18752(12) 0.7890(4) 0.0166(9) Uani 1 1 d . . .
C26 C 0.5645(4) 0.20773(13) 0.8834(4) 0.0209(9) Uani 1 1 d . . .
H26 H 0.5898 0.1967 0.9557 0.025 Uiso 1 1 calc R . .
C27 C 0.5927(4) 0.24426(14) 0.8705(5) 0.0251(10) Uani 1 1 d . . .
H27 H 0.6363 0.2575 0.9343 0.030 Uiso 1 1 calc R . .
C28 C 0.5564(5) 0.26102(14) 0.7635(5) 0.0289(11) Uani 1 1 d . . .
H28 H 0.5763 0.2854 0.7553 0.035 Uiso 1 1 calc R . .
C29 C 0.4903(5) 0.24137(14) 0.6683(4) 0.0258(11) Uani 1 1 d . . .
H29 H 0.4656 0.2526 0.5962 0.031 Uiso 1 1 calc R . .
C30 C 0.4614(4) 0.20502(13) 0.6811(4) 0.0197(9) Uani 1 1 d . . .
H30 H 0.4165 0.1920 0.6173 0.024 Uiso 1 1 calc R . .
C31 C 0.3217(4) 0.13268(13) 0.7291(4) 0.0182(9) Uani 1 1 d . . .
C32 C 0.2469(4) 0.16269(14) 0.7023(4) 0.0251(10) Uani 1 1 d . . .
H32 H 0.2751 0.1865 0.7197 0.030 Uiso 1 1 calc R . .
C33 C 0.1293(5) 0.15698(16) 0.6491(5) 0.0320(12) Uani 1 1 d . . .
H33 H 0.0796 0.1771 0.6308 0.038 Uiso 1 1 calc R . .
C34 C 0.0868(4) 0.12167(17) 0.6238(4) 0.0314(12) Uani 1 1 d . . .
H34 H 0.0091 0.1181 0.5854 0.038 Uiso 1 1 calc R . .
C35 C 0.1589(4) 0.09158(15) 0.6552(4) 0.0251(10) Uani 1 1 d . . .
H35 H 0.1295 0.0678 0.6413 0.030 Uiso 1 1 calc R . .
C36 C 0.2755(4) 0.09717(14) 0.7077(4) 0.0217(10) Uani 1 1 d . . .
H36 H 0.3239 0.0769 0.7291 0.026 Uiso 1 1 calc R . .
C37 C 0.4988(4) 0.13602(13) 0.5096(4) 0.0163(9) Uani 1 1 d . . .
C38 C 0.3970(4) 0.11703(14) 0.5019(4) 0.0214(9) Uani 1 1 d . . .
H38 H 0.3994 0.0960 0.5461 0.026 Uiso 1 1 calc R . .
C39 C 0.2931(4) 0.12946(15) 0.4290(4) 0.0258(10) Uani 1 1 d . . .
H39 H 0.2263 0.1163 0.4228 0.031 Uiso 1 1 calc R . .
C40 C 0.2879(4) 0.16121(15) 0.3654(4) 0.0270(11) Uani 1 1 d . . .
H40 H 0.2176 0.1698 0.3180 0.032 Uiso 1 1 calc R . .
C41 C 0.3880(4) 0.18038(14) 0.3725(4) 0.0237(10) Uani 1 1 d . . .
H41 H 0.3848 0.2018 0.3297 0.028 Uiso 1 1 calc R . .
C42 C 0.4922(4) 0.16755(13) 0.4430(4) 0.0186(9) Uani 1 1 d . . .
H42 H 0.5591 0.1802 0.4460 0.022 Uiso 1 1 calc R . .
C43 C 0.7306(4) 0.15764(12) 0.6024(4) 0.0158(8) Uani 1 1 d . . .
C44 C 0.7398(4) 0.18750(13) 0.6762(4) 0.0208(9) Uani 1 1 d . . .
H44 H 0.7035 0.1866 0.7328 0.025 Uiso 1 1 calc R . .
C45 C 0.8026(4) 0.21869(14) 0.6669(4) 0.0260(10) Uani 1 1 d . . .
H45 H 0.8087 0.2383 0.7177 0.031 Uiso 1 1 calc R . .
C46 C 0.8559(4) 0.22060(14) 0.5822(4) 0.0265(11) Uani 1 1 d . . .
H46 H 0.8983 0.2414 0.5764 0.032 Uiso 1 1 calc R . .
C47 C 0.8460(4) 0.19173(14) 0.5068(4) 0.0239(10) Uani 1 1 d . . .
H47 H 0.8819 0.1931 0.4499 0.029 Uiso 1 1 calc R . .
C48 C 0.7830(4) 0.16055(13) 0.5148(4) 0.0199(9) Uani 1 1 d . . .
H48 H 0.7753 0.1414 0.4619 0.024 Uiso 1 1 calc R . .
C49 C 0.6757(4) 0.08360(12) 0.5228(4) 0.0164(9) Uani 1 1 d . . .
C50 C 0.5941(4) 0.06395(13) 0.4379(4) 0.0193(9) Uani 1 1 d . . .
H50 H 0.5165 0.0688 0.4245 0.023 Uiso 1 1 calc R . .
C51 C 0.6271(4) 0.03731(13) 0.3734(4) 0.0219(10) Uani 1 1 d . . .
H51 H 0.5715 0.0241 0.3180 0.026 Uiso 1 1 calc R . .
C52 C 0.7418(4) 0.03020(13) 0.3905(4) 0.0231(10) Uani 1 1 d . . .
H52 H 0.7638 0.0129 0.3452 0.028 Uiso 1 1 calc R . .
C53 C 0.8241(4) 0.04923(13) 0.4765(4) 0.0214(10) Uani 1 1 d . . .
H53 H 0.9016 0.0444 0.4890 0.026 Uiso 1 1 calc R . .
C54 C 0.7917(4) 0.07507(13) 0.5431(4) 0.0191(9) Uani 1 1 d . . .
H54 H 0.8473 0.0870 0.6021 0.023 Uiso 1 1 calc R . .
Cl3 Cl 0.75516(14) 0.17862(4) 0.19274(13) 0.0417(3) Uani 1 1 d D . .
C55 C 0.8743(5) 0.15199(17) 0.1883(5) 0.0421(15) Uani 0.626(6) 1 d PD A 1
H55 H 0.8661 0.1435 0.1098 0.050 Uiso 0.626(6) 1 calc PR A 1
Cl4 Cl 0.9902(3) 0.18228(15) 0.2386(5) 0.0844(12) Uani 0.626(6) 1 d PD A 1
Cl5 Cl 0.8848(4) 0.11410(14) 0.2845(4) 0.0519(12) Uani 0.626(6) 1 d PD A 1
C55A C 0.8743(5) 0.15199(17) 0.1883(5) 0.0421(15) Uani 0.374(6) 1 d P A 2
H55A H 0.8477 0.1368 0.1185 0.050 Uiso 0.374(6) 1 calc PR A 2
Cl4A Cl 0.9879(6) 0.1799(3) 0.1713(8) 0.0844(12) Uani 0.374(6) 1 d PD A 2
Cl5A Cl 0.9312(7) 0.1210(3) 0.3034(7) 0.0519(12) Uani 0.374(6) 1 d PD A 2
Cl6 Cl 0.1815(2) 0.26557(9) 0.6166(2) 0.0992(9) Uani 1 1 d D . .
C56 C 0.1305(13) 0.2546(7) 0.4706(11) 0.059(5) Uani 0.263(4) 1 d PDU B 1
H56 H 0.1063 0.2287 0.4632 0.071 Uiso 0.263(4) 1 calc PR B 1
Cl7 Cl 0.0110(7) 0.2819(3) 0.4071(7) 0.052(2) Uani 0.263(4) 1 d PDU B 1
Cl8 Cl 0.2392(8) 0.2597(2) 0.4091(7) 0.0485(16) Uani 0.263(4) 1 d PD B 1
C56A C 0.0992(14) 0.2635(8) 0.4712(11) 0.059(5) Uani 0.237(4) 1 d PDU B 2
H56A H 0.0658 0.2387 0.4600 0.071 Uiso 0.237(4) 1 calc PR B 2
Cl7A Cl -0.0158(8) 0.2933(3) 0.4400(8) 0.052(2) Uani 0.237(4) 1 d PDU B 2
Cl8A Cl 0.1823(9) 0.2663(3) 0.3794(7) 0.0485(16) Uani 0.237(4) 1 d PD B 2

loop_
_atom_site_aniso_label
_atom_site_aniso_U_11
_atom_site_aniso_U_22
_atom_site_aniso_U_33
_atom_site_aniso_U_23
_atom_site_aniso_U_13
_atom_site_aniso_U_12
Ru1 0.01675(17) 0.01385(17) 0.00787(15) 0.00034(13) 0.00349(12) 0.00034(14)
Cl1 0.0207(5) 0.0155(5) 0.0157(5) -0.0010(4) 0.0060(4) -0.0026(4)
Cl2 0.0218(5) 0.0189(5) 0.0152(5) -0.0025(4) 0.0008(4) 0.0008(4)
P1 0.0180(5) 0.0155(5) 0.0103(5) 0.0014(4) 0.0045(4) 0.0007(4)
P2 0.0174(5) 0.0161(5) 0.0098(5) 0.0002(4) 0.0039(4) 0.0012(4)
P3 0.0171(5) 0.0150(5) 0.0089(5) 0.0000(4) 0.0042(4) -0.0009(4)
O 0.0250(16) 0.0172(16) 0.0099(14) 0.0029(12) 0.0087(12) 0.0060(13)
C1 0.027(2) 0.017(2) 0.014(2) 0.0043(17) 0.0077(18) 0.0045(18)
C2 0.026(2) 0.018(2) 0.019(2) 0.0021(18) 0.0084(19) 0.0022(19)
C3 0.032(3) 0.019(2) 0.020(2) -0.0005(19) 0.009(2) 0.000(2)
C4 0.039(3) 0.019(2) 0.020(2) 0.0020(19) 0.014(2) 0.007(2)
C5 0.025(2) 0.027(3) 0.020(2) 0.004(2) 0.0105(19) 0.007(2)
C6 0.025(2) 0.023(2) 0.017(2) 0.0017(18) 0.0062(18) 0.0014(19)
C7 0.019(2) 0.014(2) 0.019(2) 0.0012(17) 0.0071(17) 0.0029(17)
C8 0.027(2) 0.028(3) 0.016(2) 0.0018(19) 0.0076(19) -0.003(2)
C9 0.030(3) 0.031(3) 0.024(2) -0.001(2) 0.011(2) -0.007(2)
C10 0.023(2) 0.032(3) 0.023(2) -0.004(2) 0.001(2) -0.005(2)
C11 0.028(3) 0.034(3) 0.021(2) 0.001(2) 0.000(2) -0.004(2)
C12 0.024(2) 0.023(2) 0.018(2) 0.0025(19) 0.0047(19) 0.0003(19)
C13 0.016(2) 0.019(2) 0.013(2) 0.0020(17) 0.0032(16) 0.0006(17)
C14 0.020(2) 0.020(2) 0.018(2) 0.0036(18) 0.0061(18) 0.0029(18)
C15 0.027(2) 0.018(2) 0.018(2) 0.0056(18) 0.0070(19) 0.0016(19)
C16 0.026(2) 0.021(2) 0.014(2) 0.0061(18) 0.0069(18) 0.0005(19)
C17 0.023(2) 0.022(2) 0.012(2) 0.0008(17) 0.0055(17) -0.0013(18)
C18 0.021(2) 0.016(2) 0.0115(19) 0.0002(16) 0.0031(16) -0.0021(17)
C19 0.022(2) 0.019(2) 0.016(2) -0.0006(17) 0.0085(17) 0.0029(18)
C20 0.030(2) 0.024(2) 0.012(2) 0.0043(18) 0.0062(18) 0.005(2)
C21 0.041(3) 0.026(3) 0.014(2) -0.0007(19) 0.014(2) -0.002(2)
C22 0.030(3) 0.027(3) 0.020(2) -0.0033(19) 0.015(2) 0.002(2)
C23 0.026(2) 0.020(2) 0.017(2) 0.0019(18) 0.0082(19) 0.0045(19)
C24 0.021(2) 0.018(2) 0.0122(19) -0.0021(16) 0.0071(17) -0.0015(17)
C25 0.019(2) 0.015(2) 0.016(2) 0.0006(17) 0.0061(17) 0.0037(17)
C26 0.024(2) 0.020(2) 0.018(2) -0.0004(18) 0.0050(18) -0.0006(19)
C27 0.025(2) 0.020(2) 0.030(3) -0.007(2) 0.008(2) 0.0002(19)
C28 0.036(3) 0.016(2) 0.040(3) 0.003(2) 0.019(2) 0.002(2)
C29 0.035(3) 0.020(2) 0.027(3) 0.007(2) 0.016(2) 0.006(2)
C30 0.025(2) 0.018(2) 0.018(2) -0.0009(18) 0.0094(18) 0.0032(18)
C31 0.018(2) 0.025(2) 0.0123(19) 0.0030(17) 0.0060(17) 0.0010(18)
C32 0.027(3) 0.021(2) 0.029(3) 0.006(2) 0.010(2) 0.004(2)
C33 0.023(3) 0.037(3) 0.034(3) 0.009(2) 0.007(2) 0.007(2)
C34 0.016(2) 0.051(4) 0.024(3) 0.007(2) 0.0017(19) -0.003(2)
C35 0.018(2) 0.034(3) 0.024(2) 0.000(2) 0.0081(19) -0.003(2)
C36 0.022(2) 0.028(3) 0.016(2) 0.0026(19) 0.0074(18) 0.002(2)
C37 0.020(2) 0.020(2) 0.0096(18) -0.0029(16) 0.0050(16) 0.0013(17)
C38 0.025(2) 0.024(2) 0.016(2) 0.0029(18) 0.0066(18) 0.002(2)
C39 0.021(2) 0.035(3) 0.020(2) -0.001(2) 0.0033(19) -0.003(2)
C40 0.023(2) 0.037(3) 0.017(2) 0.005(2) 0.0005(19) 0.006(2)
C41 0.032(3) 0.025(3) 0.015(2) 0.0032(19) 0.0085(19) 0.006(2)
C42 0.024(2) 0.021(2) 0.012(2) 0.0015(17) 0.0068(17) 0.0011(18)
C43 0.016(2) 0.017(2) 0.0135(19) 0.0027(16) 0.0032(16) 0.0009(17)
C44 0.025(2) 0.018(2) 0.020(2) -0.0001(18) 0.0071(19) -0.0018(18)
C45 0.030(3) 0.021(2) 0.026(3) 0.001(2) 0.007(2) -0.003(2)
C46 0.025(3) 0.022(3) 0.030(3) 0.002(2) 0.005(2) -0.005(2)
C47 0.021(2) 0.029(3) 0.024(2) 0.008(2) 0.0100(19) 0.002(2)
C48 0.022(2) 0.022(2) 0.017(2) 0.0031(18) 0.0071(18) 0.0021(19)
C49 0.024(2) 0.015(2) 0.0122(19) 0.0000(16) 0.0077(17) -0.0026(17)
C50 0.026(2) 0.018(2) 0.014(2) 0.0018(17) 0.0064(18) -0.0012(18)
C51 0.034(3) 0.017(2) 0.014(2) 0.0017(17) 0.0058(19) -0.002(2)
C52 0.038(3) 0.020(2) 0.015(2) -0.0018(18) 0.014(2) 0.001(2)
C53 0.027(2) 0.021(2) 0.018(2) 0.0050(18) 0.0113(19) 0.0054(19)
C54 0.024(2) 0.020(2) 0.014(2) 0.0039(17) 0.0061(18) 0.0003(18)
Cl3 0.0491(9) 0.0401(8) 0.0354(8) -0.0008(6) 0.0124(7) 0.0066(7)
C55 0.045(4) 0.053(4) 0.025(3) 0.007(3) 0.006(3) 0.007(3)
Cl4 0.0379(12) 0.117(3) 0.092(3) -0.006(3) 0.012(2) -0.0145(14)
Cl5 0.069(3) 0.060(2) 0.0271(17) 0.0147(15) 0.016(2) 0.035(2)
C55A 0.045(4) 0.053(4) 0.025(3) 0.007(3) 0.006(3) 0.007(3)
Cl4A 0.0379(12) 0.117(3) 0.092(3) -0.006(3) 0.012(2) -0.0145(14)
Cl5A 0.069(3) 0.060(2) 0.0271(17) 0.0147(15) 0.016(2) 0.035(2)
Cl6 0.0973(19) 0.115(2) 0.0688(16) -0.0095(15) 0.0021(14) 0.0357(17)
C56 0.068(8) 0.064(8) 0.046(7) -0.003(6) 0.020(6) -0.006(6)
Cl7 0.029(3) 0.076(6) 0.037(4) 0.027(3) -0.009(2) -0.011(3)
Cl8 0.073(5) 0.046(3) 0.031(3) -0.005(3) 0.022(4) 0.001(4)
C56A 0.068(8) 0.064(8) 0.046(7) -0.003(6) 0.020(6) -0.006(6)
Cl7A 0.029(3) 0.076(6) 0.037(4) 0.027(3) -0.009(2) -0.011(3)
Cl8A 0.073(5) 0.046(3) 0.031(3) -0.005(3) 0.022(4) 0.001(4)

loop_
_atom_type_symbol
_atom_type_description
_atom_type_scat_dispersion_real
_atom_type_scat_dispersion_imag
_atom_type_scat_source
C C 0.0033 0.0016 'International Tables Vol C Tables 4.2.6.8 and 6.1.1.4'
H H 0.0000 0.0000 'International Tables Vol C Tables 4.2.6.8 and 6.1.1.4'
O O 0.0106 0.0060 'International Tables Vol C Tables 4.2.6.8 and 6.1.1.4'
P P 0.1023 0.0942 'International Tables Vol C Tables 4.2.6.8 and 6.1.1.4'
Cl Cl 0.1484 0.1585 'International Tables Vol C Tables 4.2.6.8 and 6.1.1.4'
Ru Ru -1.2594 0.8363 'International Tables Vol C Tables 4.2.6.8 and 6.1.1.4'

loop_
_geom_angle_atom_site_label_1
_geom_angle_atom_site_label_2
_geom_angle_atom_site_label_3
_geom_angle
_geom_angle_site_symmetry_1
_geom_angle_site_symmetry_3
_geom_angle_publ_flag
O Ru1 P3 178.13(9) . . ?
O Ru1 P2 80.28(8) . . ?
P3 Ru1 P2 98.85(4) . . ?
O Ru1 P1 79.10(8) . . ?
P3 Ru1 P1 101.93(4) . . ?
P2 Ru1 P1 158.53(4) . . ?
O Ru1 Cl2 81.33(9) . . ?
P3 Ru1 Cl2 100.27(4) . . ?
P2 Ru1 Cl2 85.29(4) . . ?
P1 Ru1 Cl2 85.77(4) . . ?
O Ru1 Cl1 85.95(9) . . ?
P3 Ru1 Cl1 92.50(4) . . ?
P2 Ru1 Cl1 95.53(4) . . ?
P1 Ru1 Cl1 88.92(4) . . ?
Cl2 Ru1 Cl1 166.93(4) . . ?
C13 P1 C7 104.1(2) . . ?
C13 P1 C1 101.3(2) . . ?
C7 P1 C1 102.2(2) . . ?
C13 P1 Ru1 99.53(14) . . ?
C7 P1 Ru1 117.48(15) . . ?
C1 P1 Ru1 128.40(15) . . ?
C25 P2 C24 104.3(2) . . ?
C25 P2 C31 103.2(2) . . ?
C24 P2 C31 100.2(2) . . ?
C25 P2 Ru1 116.00(15) . . ?
C24 P2 Ru1 100.20(15) . . ?
C31 P2 Ru1 129.07(16) . . ?
C43 P3 C49 102.5(2) . . ?
C43 P3 C37 100.1(2) . . ?
C49 P3 C37 101.3(2) . . ?
C43 P3 Ru1 119.77(14) . . ?
C49 P3 Ru1 115.18(14) . . ?
C37 P3 Ru1 115.28(14) . . ?
C18 O C19 122.8(3) . . ?
C18 O Ru1 118.7(2) . . ?
C19 O Ru1 118.6(3) . . ?
C6 C1 C2 118.9(4) . . ?
C6 C1 P1 121.8(4) . . ?
C2 C1 P1 119.2(4) . . ?
C3 C2 C1 119.9(5) . . ?
C4 C3 C2 120.3(5) . . ?
C5 C4 C3 119.7(4) . . ?
C4 C5 C6 120.5(5) . . ?
C1 C6 C5 120.7(5) . . ?
C12 C7 C8 119.5(4) . . ?
C12 C7 P1 122.5(4) . . ?
C8 C7 P1 118.0(3) . . ?
C9 C8 C7 119.8(4) . . ?
C10 C9 C8 119.9(5) . . ?
C11 C10 C9 120.1(5) . . ?
C10 C11 C12 120.3(5) . . ?
C7 C12 C11 120.4(5) . . ?
C14 C13 C18 117.8(4) . . ?
C14 C13 P1 122.6(3) . . ?
C18 C13 P1 119.5(3) . . ?
C15 C14 C13 121.1(4) . . ?
C16 C15 C14 120.1(4) . . ?
C15 C16 C17 120.3(4) . . ?
C16 C17 C18 119.3(4) . . ?
C17 C18 O 122.8(4) . . ?
C17 C18 C13 121.4(4) . . ?
O C18 C13 115.5(4) . . ?
C24 C19 C20 121.1(4) . . ?
C24 C19 O 116.3(4) . . ?
C20 C19 O 122.6(4) . . ?
C21 C20 C19 119.0(4) . . ?
C22 C21 C20 120.9(4) . . ?
C21 C22 C23 119.2(4) . . ?
C22 C23 C24 121.1(4) . . ?
C19 C24 C23 118.5(4) . . ?
C19 C24 P2 120.4(3) . . ?
C23 C24 P2 121.0(3) . . ?
C26 C25 C30 118.4(4) . . ?
C26 C25 P2 121.9(3) . . ?
C30 C25 P2 119.2(3) . . ?
C27 C26 C25 120.6(4) . . ?
C28 C27 C26 120.5(5) . . ?
C27 C28 C29 119.9(5) . . ?
C30 C29 C28 119.7(5) . . ?
C29 C30 C25 121.0(5) . . ?
C32 C31 C36 118.4(4) . . ?
C32 C31 P2 122.5(4) . . ?
C36 C31 P2 119.0(4) . . ?
C31 C32 C33 120.0(5) . . ?
C34 C33 C32 120.2(5) . . ?
C33 C34 C35 120.4(5) . . ?
C34 C35 C36 119.5(5) . . ?
C35 C36 C31 121.3(5) . . ?
C42 C37 C38 118.4(4) . . ?
C42 C37 P3 122.3(3) . . ?
C38 C37 P3 119.3(3) . . ?
C39 C38 C37 120.4(5) . . ?
C40 C39 C38 120.4(5) . . ?
C39 C40 C41 119.8(5) . . ?
C42 C41 C40 119.9(5) . . ?
C41 C42 C37 121.1(4) . . ?
C44 C43 C48 117.9(4) . . ?
C44 C43 P3 118.8(3) . . ?
C48 C43 P3 122.8(3) . . ?
C43 C44 C45 121.1(4) . . ?
C46 C45 C44 120.1(5) . . ?
C47 C46 C45 119.8(5) . . ?
C46 C47 C48 120.6(4) . . ?
C47 C48 C43 120.5(4) . . ?
C50 C49 C54 118.4(4) . . ?
C50 C49 P3 122.2(3) . . ?
C54 C49 P3 119.4(3) . . ?
C51 C50 C49 120.7(4) . . ?
C52 C51 C50 120.5(5) . . ?
C51 C52 C53 119.3(4) . . ?
C54 C53 C52 120.5(5) . . ?
C53 C54 C49 120.5(4) . . ?
Cl4 C55 Cl3 103.7(4) . . ?
Cl4 C55 Cl5 111.5(4) . . ?
Cl3 C55 Cl5 107.1(3) . . ?
C56 Cl6 C56A 16.6(8) . . ?
Cl8 C56 Cl7 113.7(11) . . ?
Cl8 C56 Cl6 109.7(10) . . ?
Cl7 C56 Cl6 108.2(10) . . ?
Cl7A C56A Cl8A 115.1(11) . . ?
Cl7A C56A Cl6 111.9(10) . . ?
Cl8A C56A Cl6 112.5(10) . . ?

loop_
_geom_bond_atom_site_label_1
_geom_bond_atom_site_label_2
_geom_bond_distance
_geom_bond_site_symmetry_2
_geom_bond_publ_flag
Ru1 O 2.235(3) . ?
Ru1 P3 2.2562(11) . ?
Ru1 P2 2.3481(12) . ?
Ru1 P1 2.3556(12) . ?
Ru1 Cl2 2.3943(12) . ?
Ru1 Cl1 2.4086(11) . ?
P1 C13 1.833(4) . ?
P1 C7 1.836(5) . ?
P1 C1 1.843(5) . ?
P2 C25 1.821(5) . ?
P2 C24 1.830(4) . ?
P2 C31 1.835(5) . ?
P3 C43 1.833(5) . ?
P3 C49 1.836(4) . ?
P3 C37 1.849(5) . ?
O C18 1.399(5) . ?
O C19 1.407(5) . ?
C1 C6 1.377(7) . ?
C1 C2 1.400(7) . ?
C2 C3 1.389(7) . ?
C3 C4 1.385(7) . ?
C4 C5 1.369(7) . ?
C5 C6 1.390(7) . ?
C7 C12 1.377(6) . ?
C7 C8 1.397(6) . ?
C8 C9 1.392(7) . ?
C9 C10 1.383(7) . ?
C10 C11 1.374(7) . ?
C11 C12 1.387(7) . ?
C13 C14 1.394(6) . ?
C13 C18 1.400(6) . ?
C14 C15 1.385(6) . ?
C15 C16 1.382(7) . ?
C16 C17 1.385(7) . ?
C17 C18 1.390(6) . ?
C19 C24 1.384(6) . ?
C19 C20 1.390(6) . ?
C20 C21 1.385(7) . ?
C21 C22 1.382(7) . ?
C22 C23 1.384(6) . ?
C23 C24 1.396(6) . ?
C25 C26 1.391(6) . ?
C25 C30 1.403(6) . ?
C26 C27 1.389(7) . ?
C27 C28 1.381(7) . ?
C28 C29 1.389(8) . ?
C29 C30 1.385(7) . ?
C31 C32 1.394(7) . ?
C31 C36 1.397(7) . ?
C32 C33 1.401(7) . ?
C33 C34 1.379(8) . ?
C34 C35 1.381(8) . ?
C35 C36 1.388(7) . ?
C37 C42 1.389(6) . ?
C37 C38 1.402(6) . ?
C38 C39 1.384(7) . ?
C39 C40 1.377(7) . ?
C40 C41 1.389(7) . ?
C41 C42 1.381(7) . ?
C43 C44 1.389(6) . ?
C43 C48 1.410(6) . ?
C44 C45 1.391(7) . ?
C45 C46 1.384(7) . ?
C46 C47 1.373(7) . ?
C47 C48 1.388(7) . ?
C49 C50 1.391(6) . ?
C49 C54 1.400(6) . ?
C50 C51 1.382(6) . ?
C51 C52 1.380(7) . ?
C52 C53 1.391(7) . ?
C53 C54 1.376(6) . ?
Cl3 C55 1.764(7) . ?
C55 Cl4 1.749(7) . ?
C55 Cl5 1.783(7) . ?
Cl6 C56 1.740(14) . ?
Cl6 C56A 1.748(14) . ?
C56 Cl8 1.729(14) . ?
C56 Cl7 1.738(14) . ?
C56A Cl7A 1.721(14) . ?
C56A Cl8A 1.733(14) . ?
